data_3000639
loop_
_publ_author_name
'Ueno, Konoka'
'Yamaguchi, Jotaro'
'Akitsu, Takashiro'
'Nakane, Daisuke'
'Nakane, Takanori'
'Kawamoto, Akihiro'
'Kurisu, Genji'

_publ_section_title
;
 Crystal Structure Determination of a tyrosine-derived Schiff base Cu(II)
 complex Cu[(C~22~H~17~N~4~O~3~)(C~3~H~4~N~2~)] by MicroED
;
_journal_name_full 'To be published in Acta Crystallographica Section E'
_chemical_formula_sum 'C50 H41 Cu2 N12 O6'
_chemical_name_common
;
Tyrosine-derivative Schiff base copper(II) complex
;
_chemical_name_systematic
;
2-({[1-carboxylato-2-(4-hydroxyphenyl)ethyl]imino}methyl)-4-(phenyldiazenyl)phenolato copper(II)
;
_space_group_name_Hall '-P 1'
_space_group_name_H-M_alt 'P -1'
_cell_angle_alpha 96.367(12)
_cell_angle_beta 98.876(13)
_cell_angle_gamma 101.191(7)
_cell_length_a 6.5779(5)
_cell_length_b 10.2935(8)
_cell_length_c 17.197(5)
_cell_measurement_temperature 79.00
_cell_volume 1116.6(4)
_diffrn_ambient_temperature 79.00
_diffrn_radiation_probe electron
_diffrn_radiation_type electron
_diffrn_radiation_wavelength 0.0250
_refine_ls_goodness_of_fit_ref 1.9289
_refine_ls_R_factor_all 0.2189
_refine_ls_wR_factor_gt 0.4859
_cod_database_code 3000639
_cod_hold_until_date 2026-11-22
_cod_depositor_requested_release_date 2026-11-22

loop_
_atom_site_label
_atom_site_fract_x
_atom_site_fract_y
_atom_site_fract_z
? ? ? ?
